data_4510289
loop_
_publ_author_name
'W\"ohlert, Susanne'
'Run\<cevski, Tom\<ce'
'Dinnebier, Robert E.'
'Ebbinghaus, Stefan G.'
'N\"ather, Christian'

_publ_section_title
;
 Synthesis, Structures, Polymorphism, and Magnetic Properties of
 Transition Metal Thiocyanato Coordination Compounds
;
_journal_issue 4
_journal_name_full 'Crystal Growth &amp; Design'
_journal_page_first 1902
_journal_paper_doi 10.1021/cg500037d
_journal_volume 14
_journal_year 2014
_chemical_formula_sum 'C16 H18 N4 Ni S2'
_chemical_formula_weight 389.17
_chemical_name_systematic
; 
 ? 
;
_space_group_IT_number 2
_symmetry_cell_setting triclinic
_symmetry_space_group_name_Hall '-P 1'
_symmetry_space_group_name_H-M 'P -1'
_atom_sites_solution_hydrogens geom
_atom_sites_solution_primary direct
_atom_sites_solution_secondary difmap
_audit_creation_method SHELXL-97
_cell_angle_alpha 67.460(5)
_cell_angle_beta 67.360(5)
_cell_angle_gamma 83.940(5)
_cell_formula_units_Z 2
_cell_length_a 8.9684(6)
_cell_length_b 10.6770(7)
_cell_length_c 10.9560(7)
_cell_measurement_temperature 200(2)
_cell_volume 893.21(11)
_computing_cell_refinement 'X-Area (STOE, 2008)'
_computing_data_collection 'X-Area (STOE, 2008)'
_computing_data_reduction 'X-Area (STOE, 2008)'
_computing_structure_refinement 'SHELXL-97 (Sheldrick, 1997)'
_computing_structure_solution 'SHELXS-97 (Sheldrick, 1990)'
_diffrn_ambient_temperature 200(2)
_diffrn_measured_fraction_theta_full 0.992
_diffrn_measured_fraction_theta_max 0.992
_diffrn_measurement_device_type IPDS-2
_diffrn_measurement_method 'Omega scans'
_diffrn_radiation_monochromator graphite
_diffrn_radiation_source 'fine-focus sealed tube'
_diffrn_radiation_type MoK\a
_diffrn_radiation_wavelength 0.71073
_diffrn_reflns_av_R_equivalents 0.0454
_diffrn_reflns_av_sigmaI/netI 0.0478
_diffrn_reflns_limit_h_max 11
_diffrn_reflns_limit_h_min -11
_diffrn_reflns_limit_k_max 13
_diffrn_reflns_limit_k_min -14
_diffrn_reflns_limit_l_max 14
_diffrn_reflns_limit_l_min -14
_diffrn_reflns_number 9813
_diffrn_reflns_theta_full 28.00
_diffrn_reflns_theta_max 28.00
_diffrn_reflns_theta_min 2.07
_diffrn_standards_decay_% 0
_diffrn_standards_interval_time 0
_diffrn_standards_number 0
_exptl_absorpt_coefficient_mu 1.323
_exptl_absorpt_correction_T_max 0.8285
_exptl_absorpt_correction_T_min 0.5959
_exptl_absorpt_correction_type numerical
_exptl_absorpt_process_details 'X-Shape (STOE)'
_exptl_crystal_colour light-blue
_exptl_crystal_density_diffrn 1.447
_exptl_crystal_density_method 'not measured'
_exptl_crystal_description block
_exptl_crystal_F_000 404
_exptl_crystal_size_max 0.2
_exptl_crystal_size_mid 0.15
_exptl_crystal_size_min 0.07
_refine_diff_density_max 0.493
_refine_diff_density_min -0.810
_refine_diff_density_rms 0.079
_refine_ls_extinction_method none
_refine_ls_goodness_of_fit_ref 1.040
_refine_ls_hydrogen_treatment constr
_refine_ls_matrix_type full
_refine_ls_number_parameters 211
_refine_ls_number_reflns 4281
_refine_ls_number_restraints 0
_refine_ls_restrained_S_all 1.040
_refine_ls_R_factor_all 0.0921
_refine_ls_R_factor_gt 0.0516
_refine_ls_shift/su_max 0.000
_refine_ls_shift/su_mean 0.000
_refine_ls_structure_factor_coef Fsqd
_refine_ls_weighting_details 'calc w=1/[\s^2^(Fo^2^)+(0.0688P)^2^+0.0000P] where P=(Fo^2^+2Fc^2^)/3'
_refine_ls_weighting_scheme calc
_refine_ls_wR_factor_gt 0.1194
_refine_ls_wR_factor_ref 0.1351
_reflns_number_gt 2603
_reflns_number_total 4281
_reflns_threshold_expression >2sigma(I)
_cod_data_source_file Compound_3-Ni_I_RM254.CIF
_cod_data_source_block Compound_3-Ni/I_(RM254)
_cod_original_cell_volume 893.21(10)
_cod_database_code 4510289

loop_
_symmetry_equiv_pos_as_xyz
'x, y, z'
'-x, -y, -z'

loop_
_atom_site_label
_atom_site_type_symbol
_atom_site_fract_x
_atom_site_fract_y
_atom_site_fract_z
_atom_site_U_iso_or_equiv
_atom_site_adp_type
_atom_site_occupancy
_atom_site_symmetry_multiplicity
_atom_site_calc_flag
_atom_site_refinement_flags
Ni1 Ni 1.0000 0.5000 0.5000 0.02843(17) Uani 1 2 d S
Ni2 Ni 0.5000 0.5000 1.0000 0.02896(17) Uani 1 2 d S
N1 N 0.9007(3) 0.6080(3) 0.6274(3) 0.0329(7) Uani 1 1 d .
C1 C 0.8360(4) 0.6324(4) 0.7287(4) 0.0307(8) Uani 1 1 d .
S1 S 0.74439(11) 0.66634(11) 0.87362(10) 0.0375(2) Uani 1 1 d .
N2 N 0.5859(3) 0.4035(3) 0.8601(3) 0.0325(7) Uani 1 1 d .
C2 C 0.6592(4) 0.3709(4) 0.7655(4) 0.0310(7) Uani 1 1 d .
S2 S 0.76738(11) 0.32447(10) 0.63129(10) 0.0354(2) Uani 1 1 d .
N10 N 0.8834(3) 0.6182(3) 0.3604(3) 0.0330(7) Uani 1 1 d .
C10 C 0.9578(4) 0.6594(4) 0.2182(4) 0.0355(8) Uani 1 1 d .
H10 H 1.0628 0.6290 0.1801 0.043 Uiso 1 1 calc R
C11 C 0.8891(4) 0.7435(4) 0.1251(4) 0.0376(8) Uani 1 1 d .
H11 H 0.9461 0.7684 0.0254 0.045 Uiso 1 1 calc R
C12 C 0.7369(4) 0.7926(4) 0.1756(4) 0.0347(8) Uani 1 1 d .
C13 C 0.6595(4) 0.7482(4) 0.3237(4) 0.0387(8) Uani 1 1 d .
H13 H 0.5544 0.7771 0.3645 0.046 Uiso 1 1 calc R
C14 C 0.7353(4) 0.6624(4) 0.4114(4) 0.0375(8) Uani 1 1 d .
H14 H 0.6800 0.6336 0.5117 0.045 Uiso 1 1 calc R
C15 C 0.6582(5) 0.8884(4) 0.0788(5) 0.0407(9) Uani 1 1 d .
H15A H 0.5777 0.9388 0.1316 0.049 Uiso 1 1 calc R
H15B H 0.5991 0.8344 0.0542 0.049 Uiso 1 1 calc R
C16 C 0.7743(6) 0.9900(5) -0.0582(5) 0.0551(12) Uani 1 1 d .
H16A H 0.7137 1.0480 -0.1150 0.083 Uiso 1 1 calc R
H16B H 0.8532 0.9414 -0.1126 0.083 Uiso 1 1 calc R
H16C H 0.8311 1.0463 -0.0354 0.083 Uiso 1 1 calc R
N20 N 0.3818(4) 0.6356(3) 0.8707(3) 0.0335(7) Uani 1 1 d .
C20 C 0.3206(5) 0.5947(4) 0.7965(4) 0.0406(9) Uani 1 1 d .
H20 H 0.3303 0.5027 0.8045 0.049 Uiso 1 1 calc R
C21 C 0.2444(5) 0.6803(4) 0.7093(5) 0.0440(9) Uani 1 1 d .
H21 H 0.2029 0.6467 0.6593 0.053 Uiso 1 1 calc R
C22 C 0.2289(5) 0.8151(5) 0.6952(4) 0.0420(9) Uani 1 1 d .
C23 C 0.2908(5) 0.8560(4) 0.7721(5) 0.0457(9) Uani 1 1 d .
H23 H 0.2821 0.9473 0.7666 0.055 Uiso 1 1 calc R
C24 C 0.3655(5) 0.7645(4) 0.8573(4) 0.0416(9) Uani 1 1 d .
H24 H 0.4073 0.7958 0.9087 0.050 Uiso 1 1 calc R
C25 C 0.1529(5) 0.9146(5) 0.5963(5) 0.0521(11) Uani 1 1 d .
H25A H 0.0871 0.8634 0.5745 0.063 Uiso 1 1 calc R
H25B H 0.0796 0.9712 0.6454 0.063 Uiso 1 1 calc R
C26 C 0.2772(7) 1.0055(6) 0.4590(6) 0.0696(15) Uani 1 1 d .
H26A H 0.2226 1.0680 0.3990 0.104 Uiso 1 1 calc R
H26B H 0.3484 0.9500 0.4088 0.104 Uiso 1 1 calc R
H26C H 0.3414 1.0575 0.4799 0.104 Uiso 1 1 calc R

loop_
_atom_site_aniso_label
_atom_site_aniso_U_11
_atom_site_aniso_U_22
_atom_site_aniso_U_33
_atom_site_aniso_U_23
_atom_site_aniso_U_13
_atom_site_aniso_U_12
Ni1 0.0257(3) 0.0327(4) 0.0242(3) -0.0116(3) -0.0057(3) 0.0016(3)
Ni2 0.0285(3) 0.0318(4) 0.0248(3) -0.0123(3) -0.0058(3) -0.0007(3)
N1 0.0305(14) 0.0365(17) 0.0296(16) -0.0145(14) -0.0066(13) 0.0000(13)
C1 0.0263(15) 0.0292(19) 0.0328(19) -0.0068(16) -0.0105(15) -0.0045(13)
S1 0.0369(5) 0.0423(6) 0.0315(5) -0.0189(5) -0.0035(4) -0.0064(4)
N2 0.0310(14) 0.0330(17) 0.0303(16) -0.0147(14) -0.0040(13) -0.0039(12)
C2 0.0293(16) 0.0309(19) 0.0296(18) -0.0084(16) -0.0092(15) -0.0037(14)
S2 0.0338(5) 0.0386(5) 0.0302(5) -0.0165(4) -0.0033(4) -0.0034(4)
N10 0.0295(14) 0.0371(17) 0.0296(16) -0.0120(14) -0.0088(13) 0.0024(12)
C10 0.0314(16) 0.042(2) 0.0245(17) -0.0094(15) -0.0049(14) 0.0014(14)
C11 0.0364(17) 0.044(2) 0.0298(18) -0.0112(16) -0.0112(15) -0.0002(16)
C12 0.0345(17) 0.033(2) 0.040(2) -0.0138(17) -0.0166(16) -0.0018(15)
C13 0.0302(17) 0.043(2) 0.043(2) -0.0179(18) -0.0134(16) 0.0067(15)
C14 0.0309(17) 0.043(2) 0.0322(19) -0.0129(16) -0.0075(14) 0.0052(15)
C15 0.043(2) 0.036(2) 0.049(2) -0.0145(18) -0.0245(19) 0.0024(16)
C16 0.059(3) 0.044(3) 0.053(3) -0.005(2) -0.025(2) 0.001(2)
N20 0.0354(15) 0.0364(17) 0.0296(16) -0.0127(14) -0.0123(13) 0.0000(13)
C20 0.049(2) 0.039(2) 0.040(2) -0.0147(17) -0.0224(18) 0.0010(17)
C21 0.047(2) 0.048(2) 0.042(2) -0.0145(19) -0.0234(18) -0.0024(18)
C22 0.0362(18) 0.047(2) 0.037(2) -0.0113(19) -0.0118(17) -0.0005(17)
C23 0.053(2) 0.035(2) 0.047(2) -0.0091(18) -0.023(2) 0.0015(17)
C24 0.052(2) 0.035(2) 0.042(2) -0.0131(17) -0.0226(18) 0.0019(17)
C25 0.045(2) 0.054(3) 0.052(3) -0.011(2) -0.021(2) 0.002(2)
C26 0.074(3) 0.064(4) 0.055(3) -0.003(3) -0.028(3) 0.005(3)

loop_
_atom_type_symbol
_atom_type_description
_atom_type_scat_dispersion_real
_atom_type_scat_dispersion_imag
_atom_type_scat_source
C C 0.0033 0.0016 'International Tables Vol C Tables 4.2.6.8 and 6.1.1.4'
H H 0.0000 0.0000 'International Tables Vol C Tables 4.2.6.8 and 6.1.1.4'
N N 0.0061 0.0033 'International Tables Vol C Tables 4.2.6.8 and 6.1.1.4'
Ni Ni 0.3393 1.1124 'International Tables Vol C Tables 4.2.6.8 and 6.1.1.4'
S S 0.1246 0.1234 'International Tables Vol C Tables 4.2.6.8 and 6.1.1.4'

loop_
_geom_angle_atom_site_label_1
_geom_angle_atom_site_label_2
_geom_angle_atom_site_label_3
_geom_angle
_geom_angle_site_symmetry_1
_geom_angle_site_symmetry_3
N1 Ni1 N1 180.000(1) . 2_766
N1 Ni1 N10 89.57(12) . 2_766
N1 Ni1 N10 90.43(12) 2_766 2_766
N1 Ni1 N10 90.43(12) . .
N1 Ni1 N10 89.57(12) 2_766 .
N10 Ni1 N10 180.0 2_766 .
N1 Ni1 S2 93.95(9) . .
N1 Ni1 S2 86.05(9) 2_766 .
N10 Ni1 S2 89.89(9) 2_766 .
N10 Ni1 S2 90.11(9) . .
N1 Ni1 S2 86.05(9) . 2_766
N1 Ni1 S2 93.95(9) 2_766 2_766
N10 Ni1 S2 90.11(9) 2_766 2_766
N10 Ni1 S2 89.89(9) . 2_766
S2 Ni1 S2 180.00(5) . 2_766
N2 Ni2 N2 180.000(1) . 2_667
N2 Ni2 N20 90.12(12) . 2_667
N2 Ni2 N20 89.88(12) 2_667 2_667
N2 Ni2 N20 89.88(12) . .
N2 Ni2 N20 90.12(12) 2_667 .
N20 Ni2 N20 180.000(1) 2_667 .
N2 Ni2 S1 86.53(9) . 2_667
N2 Ni2 S1 93.47(9) 2_667 2_667
N20 Ni2 S1 90.18(9) 2_667 2_667
N20 Ni2 S1 89.82(9) . 2_667
N2 Ni2 S1 93.47(9) . .
N2 Ni2 S1 86.53(9) 2_667 .
N20 Ni2 S1 89.82(9) 2_667 .
N20 Ni2 S1 90.18(9) . .
S1 Ni2 S1 180.0 2_667 .
C1 N1 Ni1 160.4(3) . .
N1 C1 S1 179.6(4) . .
C1 S1 Ni2 100.46(13) . .
C2 N2 Ni2 165.5(3) . .
N2 C2 S2 178.7(3) . .
C2 S2 Ni1 100.97(13) . .
C14 N10 C10 117.3(3) . .
C14 N10 Ni1 120.7(2) . .
C10 N10 Ni1 121.9(2) . .
N10 C10 C11 123.0(3) . .
C10 C11 C12 120.6(4) . .
C11 C12 C13 116.0(3) . .
C11 C12 C15 122.9(4) . .
C13 C12 C15 121.0(3) . .
C14 C13 C12 120.3(3) . .
N10 C14 C13 122.7(4) . .
C12 C15 C16 114.6(3) . .
C24 N20 C20 116.6(3) . .
C24 N20 Ni2 122.1(2) . .
C20 N20 Ni2 121.3(3) . .
N20 C20 C21 123.2(4) . .
C20 C21 C22 119.7(4) . .
C23 C22 C21 116.7(4) . .
C23 C22 C25 121.4(4) . .
C21 C22 C25 121.9(4) . .
C22 C23 C24 120.3(4) . .
N20 C24 C23 123.4(4) . .
C26 C25 C22 112.4(4) . .

loop_
_geom_bond_atom_site_label_1
_geom_bond_atom_site_label_2
_geom_bond_distance
_geom_bond_site_symmetry_2
Ni1 N1 2.033(3) .
Ni1 N1 2.033(3) 2_766
Ni1 N10 2.121(3) 2_766
Ni1 N10 2.121(3) .
Ni1 S2 2.5263(10) .
Ni1 S2 2.5263(10) 2_766
Ni2 N2 2.034(3) .
Ni2 N2 2.034(3) 2_667
Ni2 N20 2.118(3) 2_667
Ni2 N20 2.118(3) .
Ni2 S1 2.5447(10) 2_667
Ni2 S1 2.5447(10) .
N1 C1 1.153(5) .
C1 S1 1.644(4) .
N2 C2 1.154(5) .
C2 S2 1.646(4) .
N10 C14 1.341(4) .
N10 C10 1.342(5) .
C10 C11 1.376(5) .
C11 C12 1.390(5) .
C12 C13 1.397(6) .
C12 C15 1.504(5) .
C13 C14 1.386(5) .
C15 C16 1.517(6) .
N20 C24 1.325(5) .
N20 C20 1.349(5) .
C20 C21 1.384(5) .
C21 C22 1.386(6) .
C22 C23 1.379(6) .
C22 C25 1.517(6) .
C23 C24 1.385(5) .
C25 C26 1.505(7) .
